data_4514112
loop_
_publ_author_name
'Dubey, Abhishek'
'Nencini, Luca'
'Fayzullin, Robert R.'
'Nervi, Carlo'
'Khusnutdinova, Julia R.'

_publ_section_title
;
 Bio-Inspired Mn(I) Complexes for the Hydrogenation of CO2 to Formate and
 Formamide
;
_journal_issue 6
_journal_name_full 'ACS Catalysis'
_journal_page_first 3864
_journal_paper_doi 10.1021/acscatal.7b00943
_journal_volume 7
_journal_year 2017
_chemical_formula_moiety 'C17 H15 Mn N3 O5 1+, C F3 O3 S 1-'
_chemical_formula_sum 'C18 H15 F3 Mn N3 O8 S'
_chemical_formula_weight 545.33
_chemical_name_systematic '(6,6'-dimethoxy-2,2'-bipyridine)-acetonitrile-tricarbonyl-manganese(I) triflate'
_space_group_crystal_system monoclinic
_space_group_IT_number 14
_space_group_name_Hall '-P 2ybc'
_space_group_name_H-M_alt 'P 1 21/c 1'
_symmetry_cell_setting monoclinic
_symmetry_Int_Tables_number 14
_symmetry_space_group_name_Hall '-P 2ybc'
_symmetry_space_group_name_H-M 'P 1 21/c 1'
_atom_sites_solution_hydrogens geom
_audit_creation_method SHELXL-2016/6
_cell_angle_alpha 90
_cell_angle_beta 92.2861(19)
_cell_angle_gamma 90
_cell_formula_units_Z 4
_cell_length_a 8.19264(16)
_cell_length_b 11.4621(3)
_cell_length_c 23.0399(5)
_cell_measurement_reflns_used 20008
_cell_measurement_temperature 105(2)
_cell_measurement_theta_max 32.1320
_cell_measurement_theta_min 2.5790
_cell_volume 2161.84(8)
_computing_cell_refinement 'CrysAlisPro 1.171.39.7b (Rigaku OD, 2015)'
_computing_data_collection 'CrysAlisPro 1.171.39.7b (Rigaku OD, 2015)'
_computing_data_reduction 'CrysAlisPro 1.171.39.7b (Rigaku OD, 2015)'
_computing_molecular_graphics 'WinGX (Farrugia, 2012); ORTEP-3 (Farrugia, 2012); PLATON (Spek, 2009)'
_computing_publication_material 'enCIFer (Allen, 2004)'
_computing_structure_refinement 'SHELXL-2016/6 (Sheldrick, 2015)'
_computing_structure_solution 'SHELXT-2014/5 (Sheldrick, 2015)'
_diffrn_ambient_temperature 105(2)
_diffrn_measured_fraction_theta_full 0.998
_diffrn_measured_fraction_theta_max 0.994
_diffrn_measurement_device 'four-circle diffractometer'
_diffrn_measurement_device_type 'XtaLAB Pro: Kappa dual offset/far'
_diffrn_measurement_method '\w scans'
_diffrn_radiation_monochromator graphite
_diffrn_radiation_probe x-ray
_diffrn_radiation_type MoK\a
_diffrn_radiation_wavelength 0.71073
_diffrn_reflns_av_R_equivalents 0.0257
_diffrn_reflns_av_unetI/netI 0.0164
_diffrn_reflns_Laue_measured_fraction_full 0.998
_diffrn_reflns_Laue_measured_fraction_max 0.994
_diffrn_reflns_limit_h_max 11
_diffrn_reflns_limit_h_min -11
_diffrn_reflns_limit_k_max 15
_diffrn_reflns_limit_k_min -16
_diffrn_reflns_limit_l_max 32
_diffrn_reflns_limit_l_min -31
_diffrn_reflns_number 39259
_diffrn_reflns_point_group_measured_fraction_full 0.998
_diffrn_reflns_point_group_measured_fraction_max 0.994
_diffrn_reflns_theta_full 25.242
_diffrn_reflns_theta_max 29.998
_diffrn_reflns_theta_min 2.995
_diffrn_source 'microfocus sealed X-ray tube'
_diffrn_source_type 'enhance (Mo) X-ray source'
_exptl_absorpt_coefficient_mu 0.785
_exptl_absorpt_correction_T_max 0.918
_exptl_absorpt_correction_T_min 0.858
_exptl_absorpt_correction_type gaussian
_exptl_absorpt_process_details
;
CrysAlisPro 1.171.39.7b (Rigaku Oxford Diffraction, 2015).
Numerical absorption correction based on gaussian integration over
a multifaceted crystal model. Empirical absorption correction using
spherical harmonics, implemented in SCALE3 ABSPACK scaling algorithm.
;
_exptl_crystal_colour yellow
_exptl_crystal_density_diffrn 1.676
_exptl_crystal_description prism
_exptl_crystal_F_000 1104
_exptl_crystal_recrystallization_method 'diethyl ether vapor diffusion to acetonitrile solution'
_exptl_crystal_size_max 0.266
_exptl_crystal_size_mid 0.198
_exptl_crystal_size_min 0.149
_refine_diff_density_max 0.433
_refine_diff_density_min -0.378
_refine_diff_density_rms 0.056
_refine_ls_extinction_method none
_refine_ls_goodness_of_fit_ref 1.052
_refine_ls_hydrogen_treatment constr
_refine_ls_matrix_type full
_refine_ls_number_parameters 310
_refine_ls_number_reflns 6276
_refine_ls_number_restraints 0
_refine_ls_restrained_S_all 1.052
_refine_ls_R_factor_all 0.0277
_refine_ls_R_factor_gt 0.0253
_refine_ls_shift/su_max 0.002
_refine_ls_shift/su_mean 0.000
_refine_ls_structure_factor_coef Fsqd
_refine_ls_weighting_details 'w=1/[\s^2^(Fo^2^)+(0.0327P)^2^+1.1252P] where P=(Fo^2^+2Fc^2^)/3'
_refine_ls_weighting_scheme calc
_refine_ls_wR_factor_gt 0.0667
_refine_ls_wR_factor_ref 0.0678
_reflns_Friedel_coverage 0.000
_reflns_number_gt 5838
_reflns_number_total 6276
_reflns_threshold_expression 'I > 2\s(I)'
_cod_data_source_file cs7b00943_si_002.cif
_cod_data_source_block jk130
_cod_depositor_comments 'Adding full bibliography for 4514108--4514112.cif.'
_cod_original_cell_volume 2161.82(8)
_cod_original_sg_symbol_H-M 'P 21/c'
_cod_database_code 4514112
_shelx_shelxl_version_number 2016/6
_shelx_space_group_comment
;
The symmetry employed for this shelxl refinement is uniquely defined
by the following loop, which should always be used as a source of
symmetry information in preference to the above space-group names.
They are only intended as comments.
;
_shelx_estimated_absorpt_t_min 0.818
_shelx_estimated_absorpt_t_max 0.892

loop_
_space_group_symop_operation_xyz
'x, y, z'
'-x, y+1/2, -z+1/2'
'-x, -y, -z'
'x, -y-1/2, z-1/2'

loop_
_atom_site_label
_atom_site_type_symbol
_atom_site_fract_x
_atom_site_fract_y
_atom_site_fract_z
_atom_site_U_iso_or_equiv
_atom_site_adp_type
_atom_site_occupancy
_atom_site_site_symmetry_order
_atom_site_calc_flag
_atom_site_refinement_flags_posn
_atom_site_refinement_flags_adp
Mn1 Mn 0.53468(2) 0.68428(2) 0.81567(2) 0.00938(5) Uani 1 1 d . .
N1 N 0.38504(10) 0.75921(8) 0.87657(4) 0.01001(16) Uani 1 1 d . .
O1 O 0.20327(10) 0.61200(7) 0.87104(4) 0.01662(16) Uani 1 1 d . .
C11 C 0.24397(12) 0.71509(9) 0.89516(5) 0.01108(18) Uani 1 1 d . .
C12 C 0.14851(13) 0.77187(9) 0.93539(5) 0.01312(19) Uani 1 1 d . .
H12 H 0.050482 0.737621 0.948035 0.016 Uiso 1 1 calc R U
C13 C 0.20048(13) 0.87914(10) 0.95630(5) 0.0146(2) Uani 1 1 d . .
H13 H 0.135946 0.921294 0.982483 0.018 Uiso 1 1 calc R U
C14 C 0.34753(13) 0.92504(10) 0.93884(5) 0.0146(2) Uani 1 1 d . .
H14 H 0.385512 0.998212 0.953263 0.017 Uiso 1 1 calc R U
C15 C 0.43784(12) 0.86219(9) 0.90002(4) 0.01104(18) Uani 1 1 d . .
C16 C 0.04585(13) 0.56367(10) 0.88284(5) 0.0164(2) Uani 1 1 d . .
H161 H 0.042465 0.543728 0.924132 0.025 Uiso 1 1 calc R U
H162 H 0.027318 0.493222 0.859385 0.025 Uiso 1 1 calc R U
H163 H -0.039399 0.621145 0.873018 0.025 Uiso 1 1 calc R U
N2 N 0.67732(11) 0.82552(8) 0.84658(4) 0.01168(17) Uani 1 1 d . .
O2 O 0.89259(10) 0.77731(8) 0.79422(4) 0.01934(17) Uani 1 1 d . .
C21 C 0.82705(13) 0.85573(10) 0.82974(5) 0.0147(2) Uani 1 1 d . .
C22 C 0.90590(14) 0.95854(11) 0.84784(5) 0.0188(2) Uani 1 1 d . .
H22 H 1.012420 0.976412 0.835618 0.023 Uiso 1 1 calc R U
C23 C 0.82559(15) 1.03309(11) 0.88374(5) 0.0210(2) Uani 1 1 d . .
H23 H 0.876547 1.103302 0.896805 0.025 Uiso 1 1 calc R U
C24 C 0.66932(14) 1.00523(11) 0.90085(5) 0.0181(2) Uani 1 1 d . .
H24 H 0.611267 1.056746 0.924882 0.022 Uiso 1 1 calc R U
C25 C 0.59991(12) 0.90051(9) 0.88206(5) 0.01233(19) Uani 1 1 d . .
C26 C 1.04085(14) 0.80708(12) 0.76657(5) 0.0215(2) Uani 1 1 d . .
H261 H 1.024935 0.879730 0.744640 0.032 Uiso 1 1 calc R U
H262 H 1.069925 0.744267 0.740034 0.032 Uiso 1 1 calc R U
H263 H 1.128944 0.817572 0.796143 0.032 Uiso 1 1 calc R U
N3 N 0.61551(11) 0.58144(8) 0.88235(4) 0.01273(17) Uani 1 1 d . .
C31 C 0.64940(13) 0.51504(10) 0.91783(5) 0.0153(2) Uani 1 1 d . .
C32 C 0.69165(16) 0.42906(11) 0.96264(6) 0.0240(3) Uani 1 1 d . .
H321 H 0.606413 0.369121 0.963169 0.036 Uiso 1 1 calc R U
H322 H 0.700564 0.467673 1.000584 0.036 Uiso 1 1 calc R U
H323 H 0.796334 0.392625 0.954269 0.036 Uiso 1 1 calc R U
O3 O 0.76326(11) 0.56622(8) 0.73843(4) 0.02324(19) Uani 1 1 d . .
C3 C 0.68037(13) 0.61673(10) 0.76847(5) 0.0154(2) Uani 1 1 d . .
O4 O 0.31264(11) 0.50189(8) 0.76730(4) 0.01931(17) Uani 1 1 d . .
C4 C 0.39494(13) 0.57156(10) 0.78905(5) 0.01317(19) Uani 1 1 d . .
O5 O 0.40172(11) 0.82306(8) 0.71630(4) 0.01922(17) Uani 1 1 d . .
C5 C 0.45577(12) 0.77290(10) 0.75555(5) 0.01293(19) Uani 1 1 d . .
S1 S 0.77738(3) 0.74987(2) 1.03165(2) 0.01312(6) Uani 1 1 d . .
O11 O 0.61293(12) 0.75467(10) 1.00738(4) 0.0298(2) Uani 1 1 d . .
O12 O 0.86805(12) 0.64580(8) 1.01818(4) 0.02405(19) Uani 1 1 d . .
O13 O 0.86903(11) 0.85671(8) 1.02800(4) 0.02386(19) Uani 1 1 d . .
C1 C 0.74366(16) 0.73448(11) 1.10916(5) 0.0197(2) Uani 1 1 d . .
F11 F 0.88469(12) 0.73423(9) 1.14049(4) 0.0367(2) Uani 1 1 d . .
F12 F 0.66688(10) 0.63477(7) 1.12016(3) 0.02800(17) Uani 1 1 d . .
F13 F 0.65208(13) 0.82146(8) 1.12851(4) 0.0352(2) Uani 1 1 d . .

loop_
_atom_site_aniso_label
_atom_site_aniso_U_11
_atom_site_aniso_U_22
_atom_site_aniso_U_33
_atom_site_aniso_U_23
_atom_site_aniso_U_13
_atom_site_aniso_U_12
Mn1 0.00775(7) 0.00981(8) 0.01065(8) 0.00143(5) 0.00145(5) 0.00042(5)
N1 0.0088(4) 0.0104(4) 0.0108(4) 0.0011(3) 0.0008(3) -0.0001(3)
O1 0.0128(3) 0.0122(4) 0.0255(4) -0.0051(3) 0.0079(3) -0.0052(3)
C11 0.0104(4) 0.0099(4) 0.0130(5) 0.0011(4) 0.0011(3) -0.0001(3)
C12 0.0115(4) 0.0133(5) 0.0148(5) 0.0015(4) 0.0035(4) 0.0009(4)
C13 0.0147(5) 0.0145(5) 0.0147(5) -0.0008(4) 0.0030(4) 0.0026(4)
C14 0.0154(5) 0.0123(5) 0.0160(5) -0.0014(4) -0.0003(4) -0.0003(4)
C15 0.0105(4) 0.0106(4) 0.0119(4) 0.0021(4) -0.0009(3) -0.0009(3)
C16 0.0105(4) 0.0146(5) 0.0245(6) 0.0015(4) 0.0030(4) -0.0046(4)
N2 0.0090(4) 0.0124(4) 0.0136(4) 0.0043(3) -0.0006(3) -0.0013(3)
O2 0.0102(3) 0.0202(4) 0.0282(5) 0.0047(3) 0.0076(3) -0.0005(3)
C21 0.0096(4) 0.0178(5) 0.0165(5) 0.0074(4) -0.0009(4) -0.0010(4)
C22 0.0124(4) 0.0242(6) 0.0196(5) 0.0080(4) -0.0033(4) -0.0080(4)
C23 0.0198(5) 0.0225(6) 0.0203(5) 0.0019(4) -0.0034(4) -0.0118(4)
C24 0.0186(5) 0.0180(5) 0.0176(5) -0.0013(4) -0.0006(4) -0.0065(4)
C25 0.0110(4) 0.0133(5) 0.0125(4) 0.0026(4) -0.0015(3) -0.0021(4)
C26 0.0096(5) 0.0353(7) 0.0197(6) 0.0082(5) 0.0037(4) -0.0026(4)
N3 0.0100(4) 0.0123(4) 0.0159(4) 0.0010(3) 0.0008(3) -0.0011(3)
C31 0.0113(4) 0.0143(5) 0.0201(5) 0.0016(4) -0.0007(4) -0.0031(4)
C32 0.0220(6) 0.0198(6) 0.0295(7) 0.0128(5) -0.0087(5) -0.0054(5)
O3 0.0226(4) 0.0215(4) 0.0265(5) 0.0016(4) 0.0117(3) 0.0062(3)
C3 0.0139(4) 0.0141(5) 0.0185(5) 0.0046(4) 0.0027(4) 0.0016(4)
O4 0.0209(4) 0.0192(4) 0.0177(4) -0.0039(3) -0.0009(3) -0.0037(3)
C4 0.0132(4) 0.0150(5) 0.0115(4) 0.0009(4) 0.0019(3) 0.0025(4)
O5 0.0181(4) 0.0221(4) 0.0175(4) 0.0061(3) 0.0009(3) 0.0028(3)
C5 0.0103(4) 0.0134(5) 0.0153(5) -0.0004(4) 0.0035(4) 0.0001(4)
S1 0.01291(12) 0.01265(12) 0.01397(12) 0.00088(9) 0.00265(9) -0.00180(9)
O11 0.0181(4) 0.0482(6) 0.0227(5) 0.0115(4) -0.0050(3) -0.0056(4)
O12 0.0338(5) 0.0131(4) 0.0263(5) -0.0010(3) 0.0134(4) 0.0013(4)
O13 0.0238(4) 0.0131(4) 0.0355(5) -0.0007(4) 0.0115(4) -0.0043(3)
C1 0.0241(6) 0.0198(5) 0.0152(5) 0.0005(4) 0.0006(4) 0.0032(4)
F11 0.0408(5) 0.0423(5) 0.0256(4) -0.0013(4) -0.0174(4) 0.0001(4)
F12 0.0341(4) 0.0259(4) 0.0247(4) 0.0106(3) 0.0101(3) -0.0003(3)
F13 0.0532(6) 0.0294(4) 0.0241(4) -0.0011(3) 0.0156(4) 0.0152(4)

loop_
_atom_type_symbol
_atom_type_description
_atom_type_scat_dispersion_real
_atom_type_scat_dispersion_imag
_atom_type_scat_source
C C 0.0033 0.0016 'International Tables Vol C Tables 4.2.6.8 and 6.1.1.4'
H H 0.0000 0.0000 'International Tables Vol C Tables 4.2.6.8 and 6.1.1.4'
F F 0.0171 0.0103 'International Tables Vol C Tables 4.2.6.8 and 6.1.1.4'
Mn Mn 0.3368 0.7283 'International Tables Vol C Tables 4.2.6.8 and 6.1.1.4'
N N 0.0061 0.0033 'International Tables Vol C Tables 4.2.6.8 and 6.1.1.4'
O O 0.0106 0.0060 'International Tables Vol C Tables 4.2.6.8 and 6.1.1.4'
S S 0.1246 0.1234 'International Tables Vol C Tables 4.2.6.8 and 6.1.1.4'

loop_
_geom_angle_atom_site_label_1
_geom_angle_atom_site_label_2
_geom_angle_atom_site_label_3
_geom_angle
C5 Mn1 C4 86.56(5)
C5 Mn1 C3 90.24(5)
C4 Mn1 C3 85.14(5)
C5 Mn1 N3 177.89(4)
C4 Mn1 N3 91.42(4)
C3 Mn1 N3 90.19(4)
C5 Mn1 N1 94.70(4)
C4 Mn1 N1 98.08(4)
C3 Mn1 N1 174.25(4)
N3 Mn1 N1 84.98(4)
C5 Mn1 N2 90.22(4)
C4 Mn1 N2 174.57(4)
C3 Mn1 N2 99.26(5)
N3 Mn1 N2 91.76(4)
N1 Mn1 N2 77.81(4)
C11 N1 C15 117.54(9)
C11 N1 Mn1 126.47(7)
C15 N1 Mn1 115.99(7)
C11 O1 C16 118.06(9)
O1 C11 N1 113.64(9)
O1 C11 C12 123.25(9)
N1 C11 C12 123.11(10)
C13 C12 C11 118.22(10)
C13 C12 H12 120.9
C11 C12 H12 120.9
C12 C13 C14 119.67(10)
C12 C13 H13 120.2
C14 C13 H13 120.2
C15 C14 C13 118.80(10)
C15 C14 H14 120.6
C13 C14 H14 120.6
N1 C15 C14 122.52(10)
N1 C15 C25 115.00(9)
C14 C15 C25 122.46(10)
O1 C16 H161 109.5
O1 C16 H162 109.5
H161 C16 H162 109.5
O1 C16 H163 109.5
H161 C16 H163 109.5
H162 C16 H163 109.5
C21 N2 C25 117.55(9)
C21 N2 Mn1 126.90(8)
C25 N2 Mn1 115.06(7)
C21 O2 C26 118.54(10)
O2 C21 N2 113.25(10)
O2 C21 C22 123.69(10)
N2 C21 C22 123.06(11)
C23 C22 C21 118.45(11)
C23 C22 H22 120.8
C21 C22 H22 120.8
C22 C23 C24 119.70(11)
C22 C23 H23 120.1
C24 C23 H23 120.1
C25 C24 C23 118.66(11)
C25 C24 H24 120.7
C23 C24 H24 120.7
N2 C25 C24 122.55(10)
N2 C25 C15 115.30(9)
C24 C25 C15 122.15(10)
O2 C26 H261 109.5
O2 C26 H262 109.5
H261 C26 H262 109.5
O2 C26 H263 109.5
H261 C26 H263 109.5
H262 C26 H263 109.5
C31 N3 Mn1 172.82(9)
N3 C31 C32 179.23(13)
C31 C32 H321 109.5
C31 C32 H322 109.5
H321 C32 H322 109.5
C31 C32 H323 109.5
H321 C32 H323 109.5
H322 C32 H323 109.5
O3 C3 Mn1 174.16(11)
O4 C4 Mn1 173.66(10)
O5 C5 Mn1 175.99(10)
O11 S1 O13 115.27(6)
O11 S1 O12 115.42(7)
O13 S1 O12 114.55(6)
O11 S1 C1 102.00(6)
O13 S1 C1 103.81(6)
O12 S1 C1 103.25(6)
F12 C1 F13 107.51(10)
F12 C1 F11 107.43(10)
F13 C1 F11 107.83(11)
F12 C1 S1 111.06(8)
F13 C1 S1 111.31(8)
F11 C1 S1 111.51(9)

loop_
_geom_bond_atom_site_label_1
_geom_bond_atom_site_label_2
_geom_bond_distance
Mn1 C5 1.8157(11)
Mn1 C4 1.8165(11)
Mn1 C3 1.8194(11)
Mn1 N3 2.0266(9)
Mn1 N1 2.0848(9)
Mn1 N2 2.1041(9)
N1 C11 1.3469(13)
N1 C15 1.3615(13)
O1 C11 1.3422(13)
O1 C16 1.4394(13)
C11 C12 1.3973(15)
C12 C13 1.3816(15)
C12 H12 0.9500
C13 C14 1.3887(15)
C13 H13 0.9500
C14 C15 1.3854(15)
C14 H14 0.9500
C15 C25 1.4734(14)
C16 H161 0.9800
C16 H162 0.9800
C16 H163 0.9800
N2 C21 1.3466(13)
N2 C25 1.3605(14)
O2 C21 1.3419(15)
O2 C26 1.4351(13)
C21 C22 1.3995(16)
C22 C23 1.3749(19)
C22 H22 0.9500
C23 C24 1.3916(16)
C23 H23 0.9500
C24 C25 1.3899(15)
C24 H24 0.9500
C26 H261 0.9800
C26 H262 0.9800
C26 H263 0.9800
N3 C31 1.1429(15)
C31 C32 1.4590(16)
C32 H321 0.9800
C32 H322 0.9800
C32 H323 0.9800
O3 C3 1.1458(15)
O4 C4 1.1474(14)
O5 C5 1.1457(14)
S1 O11 1.4391(10)
S1 O13 1.4406(9)
S1 O12 1.4455(9)
S1 C1 1.8264(12)
C1 F12 1.3337(15)
C1 F13 1.3351(15)
C1 F11 1.3377(15)

loop_
_geom_torsion_atom_site_label_1
_geom_torsion_atom_site_label_2
_geom_torsion_atom_site_label_3
_geom_torsion_atom_site_label_4
_geom_torsion
C16 O1 C11 N1 -173.05(9)
C16 O1 C11 C12 6.45(16)
C15 N1 C11 O1 -178.27(9)
Mn1 N1 C11 O1 0.84(13)
C15 N1 C11 C12 2.23(15)
Mn1 N1 C11 C12 -178.67(8)
O1 C11 C12 C13 -178.43(10)
N1 C11 C12 C13 1.03(16)
C11 C12 C13 C14 -2.55(16)
C12 C13 C14 C15 0.85(16)
C11 N1 C15 C14 -4.06(15)
Mn1 N1 C15 C14 176.74(8)
C11 N1 C15 C25 174.60(9)
Mn1 N1 C15 C25 -4.60(11)
C13 C14 C15 N1 2.58(16)
C13 C14 C15 C25 -175.99(10)
C26 O2 C21 N2 171.09(9)
C26 O2 C21 C22 -9.17(16)
C25 N2 C21 O2 -179.11(9)
Mn1 N2 C21 O2 -7.58(13)
C25 N2 C21 C22 1.15(16)
Mn1 N2 C21 C22 172.67(8)
O2 C21 C22 C23 179.17(11)
N2 C21 C22 C23 -1.10(17)
C21 C22 C23 C24 -0.28(17)
C22 C23 C24 C25 1.51(18)
C21 N2 C25 C24 0.18(15)
Mn1 N2 C25 C24 -172.34(9)
C21 N2 C25 C15 -178.93(9)
Mn1 N2 C25 C15 8.55(11)
C23 C24 C25 N2 -1.50(17)
C23 C24 C25 C15 177.55(10)
N1 C15 C25 N2 -2.68(13)
C14 C15 C25 N2 175.99(10)
N1 C15 C25 C24 178.21(10)
C14 C15 C25 C24 -3.13(16)
O11 S1 C1 F12 63.34(10)
O13 S1 C1 F12 -176.55(8)
O12 S1 C1 F12 -56.72(10)
O11 S1 C1 F13 -56.41(11)
O13 S1 C1 F13 63.70(10)
O12 S1 C1 F13 -176.47(9)
O11 S1 C1 F11 -176.87(10)
O13 S1 C1 F11 -56.76(10)
O12 S1 C1 F11 63.07(10)
